data_4317217
loop_
_publ_author_name
'Riccardo Pettinari'
'Claudio Pettinari'
'Fabio Marchetti'
'Roberto Gobetto'
'Carlo Nervi'
'Michele R. Chierotti'
'Eric J. Chan'
'Brian W. Skelton'
'Allan H. White'

_publ_contact_author_address
;
   Department of Chemistry
   University of Western Australia
   35 Stirling Highway
   Crawley
   Western Australia 6009
   Australia
;
_publ_contact_author_email bws@crystal.uwa.edu.au
_publ_contact_author_fax (+61)_08_6488_1118
_publ_contact_author_name 'Skelton, B. W.'
_publ_contact_author_phone (+61)_08_6488_7107
_publ_section_title
;
 Solid-State 15N CPMAS NMR and Computational Analysis of Ligand Hapticity
 in Rhodium(\h-diene) Poly(pyrazolyl)borate Complexes
;
_journal_name_full 'Inorganic Chemistry'
_journal_page_first 11205
_journal_page_last 11215
_journal_paper_doi 10.1021/ic101830e
_journal_volume 49
_journal_year 2010
_chemical_formula_moiety 'C32 H34 B1 N6 Rh1, 2 (C4 H8 O)'
_chemical_formula_sum 'C40 H50 B N6 O2 Rh'
_chemical_formula_weight 760.58
_chemical_name_systematic
;
 ?
;
_space_group_IT_number 15
_symmetry_cell_setting monoclinic
_symmetry_space_group_name_Hall '-C 2yc'
_symmetry_space_group_name_H-M 'C 1 2/c 1'
_atom_sites_solution_hydrogens geom
_atom_sites_solution_primary direct
_atom_sites_solution_secondary difmap
_audit_creation_date 2008-03-18T16:24:46-00:00
_audit_creation_method 'WinGX routine CIF_UPDATE'
_cell_angle_alpha 90
_cell_angle_beta 112.074(3)
_cell_angle_gamma 90
_cell_formula_units_Z 8
_cell_length_a 29.341(5)
_cell_length_b 23.010(4)
_cell_length_c 11.700(2)
_cell_measurement_reflns_used 7822
_cell_measurement_temperature 150(2)
_cell_measurement_theta_max 27.54
_cell_measurement_theta_min 2.32
_cell_volume 7320(2)
_computing_cell_refinement 'Siemens SAINT (Siemens, 1995)'
_computing_data_collection 'Siemens SMART (Siemens, 1995)'
_computing_data_reduction 'Siemens SAINT'
_computing_molecular_graphics xtal
_computing_publication_material WinGX
_computing_structure_refinement 'SHELXL-97 (Sheldrick, 1997)'
_computing_structure_solution xtal
_diffrn_ambient_temperature 150(2)
_diffrn_measured_fraction_theta_full 1
_diffrn_measured_fraction_theta_max 1
_diffrn_measurement_device_type
;
Bruker SMART CCD diffractometer
;
_diffrn_measurement_method '\w scans'
_diffrn_radiation_monochromator graphite
_diffrn_radiation_type MoK\a
_diffrn_radiation_wavelength 0.71073
_diffrn_reflns_av_R_equivalents .094
_diffrn_reflns_av_unetI/netI 0.081
_diffrn_reflns_limit_h_max 32
_diffrn_reflns_limit_h_min -34
_diffrn_reflns_limit_k_max 27
_diffrn_reflns_limit_k_min -27
_diffrn_reflns_limit_l_max 13
_diffrn_reflns_limit_l_min -13
_diffrn_reflns_number 6449
_diffrn_reflns_theta_full 25
_diffrn_reflns_theta_max 25
_diffrn_reflns_theta_min 1.16
_exptl_absorpt_coefficient_mu 0.51
_exptl_absorpt_correction_T_max 1
_exptl_absorpt_correction_T_min .73
_exptl_absorpt_correction_type multi-scan
_exptl_absorpt_process_details
;
 SADABS; Sheldrick, 1996
;
_exptl_crystal_colour yellow
_exptl_crystal_density_diffrn 1.38
_exptl_crystal_density_method 'not measured'
_exptl_crystal_description fragment
_exptl_crystal_F_000 3184
_exptl_crystal_size_max .36
_exptl_crystal_size_mid .28
_exptl_crystal_size_min .17
_refine_diff_density_max 3.229
_refine_diff_density_min -0.968
_refine_diff_density_rms 0.159
_refine_ls_extinction_method none
_refine_ls_goodness_of_fit_ref 1.176
_refine_ls_hydrogen_treatment constr
_refine_ls_matrix_type full
_refine_ls_number_parameters 454
_refine_ls_number_reflns 6449
_refine_ls_number_restraints 0
_refine_ls_restrained_S_all 1.176
_refine_ls_R_factor_all 0.1126
_refine_ls_R_factor_gt 0.0711
_refine_ls_shift/su_max 0.002
_refine_ls_shift/su_mean 0
_refine_ls_structure_factor_coef Fsqd
_refine_ls_weighting_details 'calc w=1/[\s^2^(Fo^2^)+(0.1273P)^2^+5.3934P] where P=(Fo^2^+2Fc^2^)/3'
_refine_ls_weighting_scheme calc
_refine_ls_wR_factor_gt 0.1947
_refine_ls_wR_factor_ref 0.2235
_reflns_number_gt 4492
_reflns_number_total 6449
_reflns_threshold_expression I>2sigma(I)
_cod_data_source_file ic101830e_si_006.cif
_cod_data_source_block cprh59
_cod_original_sg_symbol_Hall -c_2yc
_cod_original_formula_sum 'C40 H50 B1 N6 O2 Rh'
_cod_database_code 4317217

loop_
_symmetry_equiv_pos_as_xyz
'x, y, z'
'-x, y, -z+1/2'
'x+1/2, y+1/2, z'
'-x+1/2, y+1/2, -z+1/2'
'-x, -y, -z'
'x, -y, z-1/2'
'-x+1/2, -y+1/2, -z'
'x+1/2, -y+1/2, z-1/2'

loop_
_atom_site_label
_atom_site_type_symbol
_atom_site_fract_x
_atom_site_fract_y
_atom_site_fract_z
_atom_site_U_iso_or_equiv
_atom_site_adp_type
_atom_site_occupancy
_atom_site_symmetry_multiplicity
_atom_site_calc_flag
_atom_site_refinement_flags
_atom_site_disorder_assembly
_atom_site_disorder_group
Rh Rh 0.693226(17) 0.139086(19) 0.48345(4) 0.0295(2) Uani 1 1 d . . .
N11 N 0.65354(18) 0.2419(2) 0.5950(5) 0.0325(11) Uani 1 1 d . . .
N12 N 0.69370(17) 0.2066(2) 0.6231(4) 0.0309(11) Uani 1 1 d . . .
C13 C 0.7262(2) 0.2228(2) 0.7330(5) 0.0330(14) Uani 1 1 d . . .
H13 H 0.7575 0.2053 0.7738 0.04 Uiso 1 1 calc R . .
C14 C 0.7076(2) 0.2693(2) 0.7799(5) 0.0322(13) Uani 1 1 d . . .
C15 C 0.7254(2) 0.3036(3) 0.8885(6) 0.0357(14) Uani 1 1 d . . .
H15 H 0.7569 0.2965 0.9503 0.043 Uiso 1 1 calc R . .
C16 C 0.6958(3) 0.3479(3) 0.9024(6) 0.0405(16) Uani 1 1 d . . .
C161 C 0.7127(4) 0.3851(3) 1.0146(7) 0.061(2) Uani 1 1 d . . .
H16A H 0.6907 0.3799 1.0594 0.091 Uiso 1 1 calc R . .
H16B H 0.7124 0.4259 0.9904 0.091 Uiso 1 1 calc R . .
H16C H 0.7463 0.374 1.0678 0.091 Uiso 1 1 calc R . .
C17 C 0.6493(3) 0.3572(3) 0.8103(6) 0.0422(16) Uani 1 1 d . . .
H17 H 0.6297 0.3877 0.8222 0.051 Uiso 1 1 calc R . .
C18 C 0.6607(2) 0.2799(2) 0.6895(5) 0.0311(13) Uani 1 1 d . . .
C19 C 0.6303(3) 0.3250(3) 0.7039(6) 0.0413(16) Uani 1 1 d . . .
H19 H 0.5986 0.3325 0.6433 0.05 Uiso 1 1 calc R . .
N21 N 0.59084(18) 0.1704(2) 0.4655(5) 0.0332(12) Uani 1 1 d . . .
N22 N 0.62071(19) 0.1253(2) 0.4634(5) 0.0319(12) Uani 1 1 d . . .
C23 C 0.5923(2) 0.0764(3) 0.4406(5) 0.0355(14) Uani 1 1 d . . .
H23 H 0.6038 0.0384 0.4345 0.043 Uiso 1 1 calc R . .
C24 C 0.5443(2) 0.0898(3) 0.4274(5) 0.0332(13) Uani 1 1 d . . .
C25 C 0.5004(2) 0.0582(3) 0.4038(5) 0.0341(14) Uani 1 1 d . . .
H25 H 0.4998 0.0173 0.3922 0.041 Uiso 1 1 calc R . .
C26 C 0.4589(2) 0.0868(3) 0.3978(5) 0.0366(14) Uani 1 1 d . . .
C261 C 0.4110(2) 0.0558(3) 0.3751(6) 0.0439(16) Uani 1 1 d . . .
H26A H 0.4125 0.0165 0.3443 0.066 Uiso 1 1 calc R . .
H26B H 0.384 0.0773 0.3139 0.066 Uiso 1 1 calc R . .
H26C H 0.4054 0.0533 0.4525 0.066 Uiso 1 1 calc R . .
C27 C 0.4598(3) 0.1488(3) 0.4138(6) 0.0427(16) Uani 1 1 d . . .
H27 H 0.4305 0.1682 0.4089 0.051 Uiso 1 1 calc R . .
C28 C 0.5020(2) 0.1809(3) 0.4361(6) 0.0416(16) Uani 1 1 d . . .
H28 H 0.5025 0.2219 0.4468 0.05 Uiso 1 1 calc R . .
C29 C 0.5444(2) 0.1496(3) 0.4424(5) 0.0312(13) Uani 1 1 d . . .
N31 N 0.62447(18) 0.24458(19) 0.3650(5) 0.0323(11) Uani 1 1 d . . .
N32 N 0.65906(17) 0.2105(2) 0.3473(4) 0.0315(11) Uani 1 1 d . . .
C33 C 0.6590(2) 0.2235(2) 0.2361(5) 0.0316(13) Uani 1 1 d . . .
H33 H 0.6804 0.2062 0.2016 0.038 Uiso 1 1 calc R . .
C34 C 0.6236(2) 0.2661(3) 0.1760(6) 0.0327(13) Uani 1 1 d . . .
C35 C 0.6051(2) 0.2924(3) 0.0613(6) 0.0425(16) Uani 1 1 d . . .
H35 H 0.6194 0.2847 0.0023 0.051 Uiso 1 1 calc R . .
C36 C 0.5658(2) 0.3299(3) 0.0331(6) 0.0495(18) Uani 1 1 d . . .
C361 C 0.5411(4) 0.3555(4) -0.0966(8) 0.083(3) Uani 1 1 d . . .
H36A H 0.5563 0.3929 -0.101 0.124 Uiso 1 1 calc R . .
H36B H 0.506 0.3612 -0.1147 0.124 Uiso 1 1 calc R . .
H36C H 0.5452 0.3287 -0.1571 0.124 Uiso 1 1 calc R . .
C37 C 0.5455(3) 0.3425(3) 0.1217(7) 0.0493(18) Uani 1 1 d . . .
H37 H 0.5186 0.3689 0.1009 0.059 Uiso 1 1 calc R . .
C38 C 0.5628(2) 0.3183(3) 0.2356(6) 0.0379(15) Uani 1 1 d . . .
H38 H 0.549 0.3279 0.2948 0.045 Uiso 1 1 calc R . .
C39 C 0.6019(2) 0.2786(3) 0.2631(5) 0.0329(13) Uani 1 1 d . . .
B1 B 0.6096(2) 0.2333(3) 0.4753(6) 0.0308(15) Uani 1 1 d . . .
H1B H 0.5827 0.2607 0.4724 0.037 Uiso 1 1 calc R . .
C1 C 0.7716(2) 0.1467(3) 0.5503(7) 0.0412(17) Uani 1 1 d . . .
H1 H 0.7659 0.1793 0.5928 0.049 Uiso 1 1 calc R . .
C2 C 0.7540(2) 0.1502(3) 0.4270(7) 0.0406(16) Uani 1 1 d . . .
H2 H 0.7394 0.1859 0.391 0.049 Uiso 1 1 calc R . .
C3 C 0.7554(3) 0.1024(3) 0.3407(7) 0.0525(19) Uani 1 1 d . . .
H3A H 0.7896 0.0973 0.3457 0.063 Uiso 1 1 calc R . .
H3B H 0.7349 0.1137 0.255 0.063 Uiso 1 1 calc R . .
C4 C 0.7369(2) 0.0455(3) 0.3708(7) 0.0434(16) Uani 1 1 d . . .
H4A H 0.7651 0.023 0.4273 0.052 Uiso 1 1 calc R . .
H4B H 0.7217 0.0227 0.294 0.052 Uiso 1 1 calc R . .
C5 C 0.6997(2) 0.0537(2) 0.4303(6) 0.0333(14) Uani 1 1 d . . .
H5 H 0.6659 0.0563 0.3781 0.04 Uiso 1 1 calc R . .
C6 C 0.7123(2) 0.0579(2) 0.5612(6) 0.0354(14) Uani 1 1 d . . .
H6 H 0.6865 0.063 0.5907 0.043 Uiso 1 1 calc R . .
C7 C 0.7651(2) 0.0547(3) 0.6554(6) 0.0431(16) Uani 1 1 d . . .
H7A H 0.7651 0.0629 0.7384 0.052 Uiso 1 1 calc R . .
H7B H 0.7776 0.0147 0.6563 0.052 Uiso 1 1 calc R . .
C8 C 0.7995(2) 0.0969(3) 0.6287(6) 0.0454(16) Uani 1 1 d . . .
H8A H 0.8236 0.1122 0.7074 0.054 Uiso 1 1 calc R . .
H8B H 0.818 0.0763 0.5856 0.054 Uiso 1 1 calc R . .
O101 O 0.6057(3) 0.0631(3) 0.8302(8) 0.104(2) Uani 1 1 d . . .
C102 C 0.6464(4) 0.1011(5) 0.8440(15) 0.125(5) Uani 1 1 d . . .
H10A H 0.6512 0.1045 0.7649 0.15 Uiso 1 1 calc R . .
H10B H 0.677 0.0856 0.9071 0.15 Uiso 1 1 calc R . .
C103 C 0.6348(4) 0.1575(4) 0.8818(11) 0.093(3) Uani 1 1 d . . .
H10C H 0.6544 0.1889 0.8645 0.112 Uiso 1 1 calc R . .
H10D H 0.64 0.1581 0.9705 0.112 Uiso 1 1 calc R . .
C104 C 0.5796(4) 0.1627(4) 0.7990(9) 0.076(3) Uani 1 1 d . . .
H10E H 0.5612 0.1842 0.8413 0.092 Uiso 1 1 calc R . .
H10F H 0.5749 0.1823 0.7201 0.092 Uiso 1 1 calc R . .
C105 C 0.5637(4) 0.1001(5) 0.7786(9) 0.087(3) Uani 1 1 d . . .
H10G H 0.5399 0.0919 0.8181 0.105 Uiso 1 1 calc R . .
H10H H 0.5473 0.0923 0.6891 0.105 Uiso 1 1 calc R . .
O201 O 0.5526(2) 0.4356(3) 0.5351(8) 0.098(2) Uani 1 1 d . . .
C202 C 0.5820(5) 0.4476(6) 0.4659(12) 0.120(5) Uani 1 1 d . . .
H20A H 0.5614 0.4608 0.3818 0.144 Uiso 1 1 calc R . .
H20B H 0.6004 0.4124 0.4594 0.144 Uiso 1 1 calc R . .
C203 C 0.6170(5) 0.4948(7) 0.535(2) 0.203(11) Uani 1 1 d . . .
H20C H 0.6514 0.482 0.5569 0.244 Uiso 1 1 calc R . .
H20D H 0.6115 0.5302 0.4835 0.244 Uiso 1 1 calc R . .
C204 C 0.6075(4) 0.5069(5) 0.6463(15) 0.140(7) Uani 1 1 d . . .
H20E H 0.6048 0.5493 0.6571 0.167 Uiso 1 1 calc R . .
H20F H 0.6342 0.4912 0.7199 0.167 Uiso 1 1 calc R . .
C205 C 0.5588(4) 0.4766(5) 0.6269(11) 0.101(4) Uani 1 1 d . . .
H20G H 0.5601 0.4576 0.704 0.121 Uiso 1 1 calc R . .
H20H H 0.5314 0.5049 0.6008 0.121 Uiso 1 1 calc R . .

loop_
_atom_site_aniso_label
_atom_site_aniso_U_11
_atom_site_aniso_U_22
_atom_site_aniso_U_33
_atom_site_aniso_U_23
_atom_site_aniso_U_13
_atom_site_aniso_U_12
Rh 0.0372(3) 0.0192(3) 0.0388(3) 0.00146(19) 0.0218(2) 0.00186(19)
N11 0.038(3) 0.022(3) 0.044(3) 0.005(2) 0.021(2) 0.003(2)
N12 0.032(3) 0.022(3) 0.042(3) 0.004(2) 0.018(2) 0.001(2)
C13 0.038(3) 0.022(3) 0.038(3) 0.009(3) 0.014(3) -0.002(2)
C14 0.043(4) 0.021(3) 0.035(3) 0.004(2) 0.017(3) -0.002(3)
C15 0.042(4) 0.024(3) 0.039(3) 0.004(3) 0.014(3) -0.001(3)
C16 0.058(4) 0.023(3) 0.046(4) 0.001(3) 0.026(3) 0.000(3)
C161 0.099(6) 0.042(4) 0.049(4) -0.011(4) 0.037(4) -0.009(4)
C17 0.062(5) 0.026(3) 0.047(4) -0.001(3) 0.030(4) 0.000(3)
C18 0.046(4) 0.018(3) 0.040(3) -0.002(2) 0.029(3) -0.002(2)
C19 0.046(4) 0.032(4) 0.053(4) 0.000(3) 0.025(3) -0.001(3)
N21 0.032(3) 0.027(3) 0.043(3) 0.003(2) 0.017(2) 0.004(2)
N22 0.043(3) 0.021(2) 0.039(3) 0.005(2) 0.024(2) 0.009(2)
C23 0.052(4) 0.023(3) 0.038(3) -0.001(3) 0.025(3) 0.002(3)
C24 0.034(3) 0.036(4) 0.033(3) 0.002(3) 0.016(3) 0.000(3)
C25 0.044(4) 0.032(3) 0.029(3) -0.001(3) 0.017(3) -0.002(3)
C26 0.033(3) 0.050(4) 0.025(3) 0.004(3) 0.010(3) -0.003(3)
C261 0.035(4) 0.047(4) 0.049(4) 0.000(3) 0.015(3) -0.004(3)
C27 0.043(4) 0.036(4) 0.050(4) 0.006(3) 0.018(3) 0.008(3)
C28 0.036(4) 0.035(4) 0.051(4) 0.011(3) 0.014(3) 0.008(3)
C29 0.036(3) 0.031(3) 0.029(3) 0.003(2) 0.015(3) -0.001(3)
N31 0.037(3) 0.019(2) 0.044(3) 0.006(2) 0.018(2) 0.005(2)
N32 0.036(3) 0.026(3) 0.037(3) -0.002(2) 0.018(2) 0.000(2)
C33 0.031(3) 0.027(3) 0.037(3) -0.004(3) 0.014(3) -0.005(2)
C34 0.033(3) 0.027(3) 0.042(3) -0.001(3) 0.018(3) -0.007(3)
C35 0.041(4) 0.050(4) 0.036(3) -0.001(3) 0.014(3) -0.011(3)
C36 0.038(4) 0.066(5) 0.044(4) 0.015(4) 0.015(3) 0.004(3)
C361 0.068(6) 0.117(9) 0.061(6) 0.042(5) 0.021(5) 0.020(5)
C37 0.040(4) 0.050(4) 0.055(4) 0.017(4) 0.016(3) 0.002(3)
C38 0.036(3) 0.033(3) 0.048(4) 0.006(3) 0.019(3) 0.001(3)
C39 0.033(3) 0.031(3) 0.036(3) -0.001(3) 0.015(3) -0.005(3)
B1 0.033(4) 0.020(3) 0.047(4) 0.006(3) 0.022(3) 0.008(3)
C1 0.045(4) 0.026(3) 0.070(5) 0.017(3) 0.041(4) 0.010(3)
C2 0.037(4) 0.031(3) 0.065(5) 0.007(3) 0.031(3) 0.004(3)
C3 0.062(5) 0.047(4) 0.065(5) 0.008(4) 0.042(4) 0.010(4)
C4 0.048(4) 0.032(4) 0.059(4) -0.005(3) 0.030(3) 0.007(3)
C5 0.038(3) 0.024(3) 0.042(3) 0.001(3) 0.020(3) 0.001(3)
C6 0.044(4) 0.020(3) 0.048(4) 0.005(3) 0.025(3) 0.004(3)
C7 0.045(4) 0.042(4) 0.041(4) 0.003(3) 0.014(3) 0.005(3)
C8 0.043(4) 0.043(4) 0.051(4) 0.001(3) 0.017(3) 0.001(3)
O101 0.111(6) 0.079(5) 0.140(7) -0.025(5) 0.068(5) -0.021(4)
C102 0.113(9) 0.065(7) 0.252(17) 0.007(9) 0.131(11) -0.001(6)
C103 0.082(7) 0.075(7) 0.125(9) 0.006(7) 0.040(7) -0.033(6)
C104 0.088(7) 0.071(6) 0.070(6) -0.005(5) 0.030(5) 0.000(5)
C105 0.085(7) 0.094(8) 0.068(6) -0.008(6) 0.012(5) 0.006(6)
O201 0.060(4) 0.093(5) 0.142(7) -0.033(5) 0.038(4) -0.025(4)
C202 0.125(10) 0.126(11) 0.149(11) -0.033(9) 0.096(9) -0.052(9)
C203 0.110(11) 0.128(13) 0.43(3) -0.085(17) 0.169(17) -0.031(10)
C204 0.068(8) 0.061(7) 0.222(17) -0.019(9) -0.023(9) -0.004(6)
C205 0.063(6) 0.099(9) 0.113(9) -0.020(7) 0.002(6) 0.010(6)

loop_
_atom_type_symbol
_atom_type_description
_atom_type_scat_dispersion_real
_atom_type_scat_dispersion_imag
_atom_type_scat_source
C C 0.0033 0.0016 'International Tables Vol C Tables 4.2.6.8 and 6.1.1.4'
H H 0 0 'International Tables Vol C Tables 4.2.6.8 and 6.1.1.4'
B B 0.0013 0.0007 'International Tables Vol C Tables 4.2.6.8 and 6.1.1.4'
N N 0.0061 0.0033 'International Tables Vol C Tables 4.2.6.8 and 6.1.1.4'
O O 0.0106 0.006 'International Tables Vol C Tables 4.2.6.8 and 6.1.1.4'
Rh Rh -1.1178 0.9187 'International Tables Vol C Tables 4.2.6.8 and 6.1.1.4'

loop_
_geom_angle_atom_site_label_1
_geom_angle_atom_site_label_2
_geom_angle_atom_site_label_3
_geom_angle
_geom_angle_site_symmetry_1
_geom_angle_site_symmetry_3
_geom_angle_publ_flag
C6 Rh N22 90.5(2) . . ?
C6 Rh C5 40.5(2) . . ?
N22 Rh C5 91.5(2) . . ?
C6 Rh C2 97.1(2) . . ?
N22 Rh C2 157.3(2) . . ?
C5 Rh C2 80.8(2) . . ?
C6 Rh C1 80.6(2) . . ?
N22 Rh C1 165.7(2) . . ?
C5 Rh C1 88.9(2) . . ?
C2 Rh C1 36.5(3) . . ?
C6 Rh N32 162.0(2) . . ?
N22 Rh N32 82.34(18) . . ?
C5 Rh N32 122.9(2) . . ?
C2 Rh N32 84.0(2) . . ?
C1 Rh N32 109.3(2) . . ?
C6 Rh N12 112.3(2) . . ?
N22 Rh N12 85.07(18) . . ?
C5 Rh N12 152.6(2) . . ?
C2 Rh N12 111.3(2) . . ?
C1 Rh N12 88.0(2) . . ?
N32 Rh N12 83.64(17) . . ?
C18 N11 N12 109.3(5) . . ?
C18 N11 B1 130.7(5) . . ?
N12 N11 B1 120.0(5) . . ?
C13 N12 N11 107.8(5) . . ?
C13 N12 Rh 134.4(4) . . ?
N11 N12 Rh 117.8(4) . . ?
N12 C13 C14 110.3(5) . . ?
N12 C13 H13 124.8 . . ?
C14 C13 H13 124.8 . . ?
C13 C14 C18 104.6(5) . . ?
C13 C14 C15 135.0(6) . . ?
C18 C14 C15 120.3(5) . . ?
C16 C15 C14 118.5(6) . . ?
C16 C15 H15 120.8 . . ?
C14 C15 H15 120.8 . . ?
C15 C16 C17 119.5(6) . . ?
C15 C16 C161 120.6(7) . . ?
C17 C16 C161 119.8(6) . . ?
C16 C161 H16A 109.5 . . ?
C16 C161 H16B 109.5 . . ?
H16A C161 H16B 109.5 . . ?
C16 C161 H16C 109.5 . . ?
H16A C161 H16C 109.5 . . ?
H16B C161 H16C 109.5 . . ?
C19 C17 C16 124.2(6) . . ?
C19 C17 H17 117.9 . . ?
C16 C17 H17 117.9 . . ?
N11 C18 C14 108.0(5) . . ?
N11 C18 C19 130.8(6) . . ?
C14 C18 C19 121.2(6) . . ?
C17 C19 C18 116.2(6) . . ?
C17 C19 H19 121.9 . . ?
C18 C19 H19 121.9 . . ?
N22 N21 C29 109.1(5) . . ?
N22 N21 B1 120.2(5) . . ?
C29 N21 B1 130.2(5) . . ?
C23 N22 N21 106.4(5) . . ?
C23 N22 Rh 132.3(4) . . ?
N21 N22 Rh 121.3(4) . . ?
N22 C23 C24 111.0(5) . . ?
N22 C23 H23 124.5 . . ?
C24 C23 H23 124.5 . . ?
C29 C24 C23 104.5(5) . . ?
C29 C24 C25 119.7(6) . . ?
C23 C24 C25 135.9(6) . . ?
C26 C25 C24 119.5(6) . . ?
C26 C25 H25 120.2 . . ?
C24 C25 H25 120.2 . . ?
C25 C26 C27 120.0(6) . . ?
C25 C26 C261 122.4(6) . . ?
C27 C26 C261 117.6(6) . . ?
C26 C261 H26A 109.5 . . ?
C26 C261 H26B 109.5 . . ?
H26A C261 H26B 109.5 . . ?
C26 C261 H26C 109.5 . . ?
H26A C261 H26C 109.5 . . ?
H26B C261 H26C 109.5 . . ?
C28 C27 C26 121.8(6) . . ?
C28 C27 H27 119.1 . . ?
C26 C27 H27 119.1 . . ?
C27 C28 C29 116.5(6) . . ?
C27 C28 H28 121.8 . . ?
C29 C28 H28 121.8 . . ?
N21 C29 C24 109.1(5) . . ?
N21 C29 C28 128.3(6) . . ?
C24 C29 C28 122.5(6) . . ?
N32 N31 C39 110.0(5) . . ?
N32 N31 B1 119.7(4) . . ?
C39 N31 B1 129.1(5) . . ?
C33 N32 N31 107.0(5) . . ?
C33 N32 Rh 133.8(4) . . ?
N31 N32 Rh 118.3(3) . . ?
N32 C33 C34 111.9(5) . . ?
N32 C33 H33 124.1 . . ?
C34 C33 H33 124.1 . . ?
C35 C34 C33 137.4(6) . . ?
C35 C34 C39 119.2(6) . . ?
C33 C34 C39 103.2(5) . . ?
C36 C35 C34 119.7(6) . . ?
C36 C35 H35 120.1 . . ?
C34 C35 H35 120.1 . . ?
C35 C36 C37 120.0(6) . . ?
C35 C36 C361 121.3(7) . . ?
C37 C36 C361 118.5(7) . . ?
C36 C361 H36A 109.5 . . ?
C36 C361 H36B 109.5 . . ?
H36A C361 H36B 109.5 . . ?
C36 C361 H36C 109.5 . . ?
H36A C361 H36C 109.5 . . ?
H36B C361 H36C 109.5 . . ?
C38 C37 C36 122.3(7) . . ?
C38 C37 H37 118.8 . . ?
C36 C37 H37 118.8 . . ?
C37 C38 C39 117.6(6) . . ?
C37 C38 H38 121.2 . . ?
C39 C38 H38 121.2 . . ?
N31 C39 C38 131.1(6) . . ?
N31 C39 C34 107.9(5) . . ?
C38 C39 C34 121.0(6) . . ?
N11 B1 N31 110.0(5) . . ?
N11 B1 N21 110.4(5) . . ?
N31 B1 N21 107.7(5) . . ?
N11 B1 H1B 109.6 . . ?
N31 B1 H1B 109.6 . . ?
N21 B1 H1B 109.6 . . ?
C2 C1 C8 127.1(6) . . ?
C2 C1 Rh 71.6(4) . . ?
C8 C1 Rh 115.1(4) . . ?
C2 C1 H1 116.4 . . ?
C8 C1 H1 116.4 . . ?
Rh C1 H1 82.9 . . ?
C1 C2 C3 125.7(6) . . ?
C1 C2 Rh 71.9(4) . . ?
C3 C2 Rh 110.9(4) . . ?
C1 C2 H2 117.2 . . ?
C3 C2 H2 117.2 . . ?
Rh C2 H2 87.1 . . ?
C2 C3 C4 112.0(6) . . ?
C2 C3 H3A 109.2 . . ?
C4 C3 H3A 109.2 . . ?
C2 C3 H3B 109.2 . . ?
C4 C3 H3B 109.2 . . ?
H3A C3 H3B 107.9 . . ?
C3 C4 C5 112.7(5) . . ?
C3 C4 H4A 109.1 . . ?
C5 C4 H4A 109.1 . . ?
C3 C4 H4B 109.1 . . ?
C5 C4 H4B 109.1 . . ?
H4A C4 H4B 107.8 . . ?
C6 C5 C4 123.8(6) . . ?
C6 C5 Rh 68.6(3) . . ?
C4 C5 Rh 114.6(4) . . ?
C6 C5 H5 118.1 . . ?
C4 C5 H5 118.1 . . ?
Rh C5 H5 86.8 . . ?
C5 C6 C7 123.5(6) . . ?
C5 C6 Rh 70.8(3) . . ?
C7 C6 Rh 113.4(4) . . ?
C5 C6 H6 118.3 . . ?
C7 C6 H6 118.3 . . ?
Rh C6 H6 85.8 . . ?
C8 C7 C6 113.1(5) . . ?
C8 C7 H7A 109 . . ?
C6 C7 H7A 109 . . ?
C8 C7 H7B 109 . . ?
C6 C7 H7B 109 . . ?
H7A C7 H7B 107.8 . . ?
C1 C8 C7 111.2(5) . . ?
C1 C8 H8A 109.4 . . ?
C7 C8 H8A 109.4 . . ?
C1 C8 H8B 109.4 . . ?
C7 C8 H8B 109.4 . . ?
H8A C8 H8B 108 . . ?
C105 O101 C102 103.4(8) . . ?
O101 C102 C103 107.4(8) . . ?
O101 C102 H10A 110.2 . . ?
C103 C102 H10A 110.2 . . ?
O101 C102 H10B 110.2 . . ?
C103 C102 H10B 110.2 . . ?
H10A C102 H10B 108.5 . . ?
C102 C103 C104 100.8(9) . . ?
C102 C103 H10C 111.6 . . ?
C104 C103 H10C 111.6 . . ?
C102 C103 H10D 111.6 . . ?
C104 C103 H10D 111.6 . . ?
H10C C103 H10D 109.4 . . ?
C105 C104 C103 102.4(8) . . ?
C105 C104 H10E 111.3 . . ?
C103 C104 H10E 111.3 . . ?
C105 C104 H10F 111.3 . . ?
C103 C104 H10F 111.3 . . ?
H10E C104 H10F 109.2 . . ?
O101 C105 C104 109.7(8) . . ?
O101 C105 H10G 109.7 . . ?
C104 C105 H10G 109.7 . . ?
O101 C105 H10H 109.7 . . ?
C104 C105 H10H 109.7 . . ?
H10G C105 H10H 108.2 . . ?
C205 O201 C202 112.3(8) . . ?
O201 C202 C203 105.8(11) . . ?
O201 C202 H20A 110.6 . . ?
C203 C202 H20A 110.6 . . ?
O201 C202 H20B 110.6 . . ?
C203 C202 H20B 110.6 . . ?
H20A C202 H20B 108.7 . . ?
C204 C203 C202 107.3(12) . . ?
C204 C203 H20C 110.2 . . ?
C202 C203 H20C 110.2 . . ?
C204 C203 H20D 110.2 . . ?
C202 C203 H20D 110.2 . . ?
H20C C203 H20D 108.5 . . ?
C203 C204 C205 105.2(11) . . ?
C203 C204 H20E 110.7 . . ?
C205 C204 H20E 110.7 . . ?
C203 C204 H20F 110.7 . . ?
C205 C204 H20F 110.7 . . ?
H20E C204 H20F 108.8 . . ?
O201 C205 C204 105.6(10) . . ?
O201 C205 H20G 110.6 . . ?
C204 C205 H20G 110.6 . . ?
O201 C205 H20H 110.6 . . ?
C204 C205 H20H 110.6 . . ?
H20G C205 H20H 108.8 . . ?

loop_
_geom_bond_atom_site_label_1
_geom_bond_atom_site_label_2
_geom_bond_distance
_geom_bond_site_symmetry_2
_geom_bond_publ_flag
Rh C6 2.060(6) . ?
Rh N22 2.076(5) . ?
Rh C5 2.090(6) . ?
Rh C2 2.138(6) . ?
Rh C1 2.141(7) . ?
Rh N32 2.245(5) . ?
Rh N12 2.252(5) . ?
N11 C18 1.362(7) . ?
N11 N12 1.366(6) . ?
N11 B1 1.519(8) . ?
N12 C13 1.334(7) . ?
C13 C14 1.403(8) . ?
C13 H13 0.95 . ?
C14 C18 1.405(8) . ?
C14 C15 1.419(8) . ?
C15 C16 1.388(9) . ?
C15 H15 0.95 . ?
C16 C17 1.400(10) . ?
C16 C161 1.488(10) . ?
C161 H16A 0.98 . ?
C161 H16B 0.98 . ?
C161 H16C 0.98 . ?
C17 C19 1.374(9) . ?
C17 H17 0.95 . ?
C18 C19 1.419(8) . ?
C19 H19 0.95 . ?
N21 N22 1.365(6) . ?
N21 C29 1.372(8) . ?
N21 B1 1.536(8) . ?
N22 C23 1.364(8) . ?
C23 C24 1.394(8) . ?
C23 H23 0.95 . ?
C24 C29 1.386(8) . ?
C24 C25 1.413(8) . ?
C25 C26 1.362(9) . ?
C25 H25 0.95 . ?
C26 C27 1.438(9) . ?
C26 C261 1.507(8) . ?
C261 H26A 0.98 . ?
C261 H26B 0.98 . ?
C261 H26C 0.98 . ?
C27 C28 1.380(9) . ?
C27 H27 0.95 . ?
C28 C29 1.416(8) . ?
C28 H28 0.95 . ?
N31 N32 1.359(6) . ?
N31 C39 1.371(7) . ?
N31 B1 1.532(8) . ?
N32 C33 1.335(7) . ?
C33 C34 1.409(8) . ?
C33 H33 0.95 . ?
C34 C35 1.383(8) . ?
C34 C39 1.422(8) . ?
C35 C36 1.377(10) . ?
C35 H35 0.95 . ?
C36 C37 1.408(10) . ?
C36 C361 1.532(10) . ?
C361 H36A 0.98 . ?
C361 H36B 0.98 . ?
C361 H36C 0.98 . ?
C37 C38 1.354(9) . ?
C37 H37 0.95 . ?
C38 C39 1.406(8) . ?
C38 H38 0.95 . ?
B1 H1B 1 . ?
C1 C2 1.339(10) . ?
C1 C8 1.503(9) . ?
C1 H1 0.95 . ?
C2 C3 1.503(10) . ?
C2 H2 0.95 . ?
C3 C4 1.508(9) . ?
C3 H3A 0.99 . ?
C3 H3B 0.99 . ?
C4 C5 1.511(8) . ?
C4 H4A 0.99 . ?
C4 H4B 0.99 . ?
C5 C6 1.437(9) . ?
C5 H5 0.95 . ?
C6 C7 1.528(9) . ?
C6 H6 0.95 . ?
C7 C8 1.517(9) . ?
C7 H7A 0.99 . ?
C7 H7B 0.99 . ?
C8 H8A 0.99 . ?
C8 H8B 0.99 . ?
O101 C105 1.431(11) . ?
O101 C102 1.440(11) . ?
C102 C103 1.452(14) . ?
C102 H10A 0.99 . ?
C102 H10B 0.99 . ?
C103 C104 1.548(13) . ?
C103 H10C 0.99 . ?
C103 H10D 0.99 . ?
C104 C105 1.505(13) . ?
C104 H10E 0.99 . ?
C104 H10F 0.99 . ?
C105 H10G 0.99 . ?
C105 H10H 0.99 . ?
O201 C205 1.389(12) . ?
O201 C202 1.416(11) . ?
C202 C203 1.504(18) . ?
C202 H20A 0.99 . ?
C202 H20B 0.99 . ?
C203 C204 1.46(2) . ?
C203 H20C 0.99 . ?
C203 H20D 0.99 . ?
C204 C205 1.527(15) . ?
C204 H20E 0.99 . ?
C204 H20F 0.99 . ?
C205 H20G 0.99 . ?
C205 H20H 0.99 . ?
